data_1525710
loop_
_publ_author_name
'Braden, M.'
'Lauriat, J.P.'
'Reichardt, W.'
'Elkaim, E.'
'Shiryaev, S.'
'Barilo, S.N.'

_publ_section_title
;
 Structural distortion in superconducting Ba1-x Kx Bi O3
;
_journal_name_full 'Physical Review, Serie 3. B - Condensed Matter (18,1978-)'
_journal_page_first 6708
_journal_page_last 6715
_journal_volume 62
_journal_year 2000
_chemical_formula_sum 'Ba0.63 Bi K0.37 O3'
_chemical_name_systematic '(Ba0.63 K0.37) (Bi O3)'
_space_group_IT_number 140
_symmetry_space_group_name_Hall '-I 4 2c'
_symmetry_space_group_name_H-M 'I 4/m c m'
_cell_angle_alpha 90
_cell_angle_beta 90
_cell_angle_gamma 90
_cell_formula_units_Z 4
_cell_length_a 6.047
_cell_length_b 6.047
_cell_length_c 8.552
_cell_volume 312.714
_citation_journal_id_ASTM PRBMDO
_cod_data_source_file Braden_PRBMDO_2000_509.cif
_cod_data_source_block Ba0.63Bi1K0.37O3
_cod_original_cell_volume 312.7142
_cod_original_formula_sum 'Ba0.63 Bi1 K0.37 O3'
_cod_database_code 1525710

loop_
_symmetry_equiv_pos_as_xyz
x,y,z
-y,x,z
-x,-y,z
y,-x,z
x,-y,-z+1/2
y,x,-z+1/2
-x,y,-z+1/2
-y,-x,-z+1/2
-x,-y,-z
y,-x,-z
x,y,-z
-y,x,-z
-x,y,z-1/2
-y,-x,z-1/2
x,-y,z-1/2
y,x,z-1/2
x+1/2,y+1/2,z+1/2
-y+1/2,x+1/2,z+1/2
-x+1/2,-y+1/2,z+1/2
y+1/2,-x+1/2,z+1/2
x+1/2,-y+1/2,-z+1
y+1/2,x+1/2,-z+1
-x+1/2,y+1/2,-z+1
-y+1/2,-x+1/2,-z+1
-x+1/2,-y+1/2,-z+1/2
y+1/2,-x+1/2,-z+1/2
x+1/2,y+1/2,-z+1/2
-y+1/2,x+1/2,-z+1/2
-x+1/2,y+1/2,z
-y+1/2,-x+1/2,z
x+1/2,-y+1/2,z
y+1/2,x+1/2,z

loop_
_atom_site_label
_atom_site_type_symbol
_atom_site_fract_x
_atom_site_fract_y
_atom_site_fract_z
_atom_site_occupancy
_atom_site_U_iso_or_equiv
Ba1 Ba+2 0 0.5 0.25 0.65 0.0
O2 O-2 0 0 0.25 1 0.0
K1 K+1 0 0.5 0.25 0.35 0.0
O1 O-2 0.26511 0.23489 0 1 0.0
Bi2 Bi+5 0 0 0 0.675 0.0
Bi1 Bi+3 0 0 0 0.325 0.0
